data_4070409
loop_
_publ_author_name
'Mills, David P.'
'Wooles, Ashley J.'
'McMaster, Jonathan'
'Lewis, William'
'Blake, Alexander J.'
'Liddle, Stephen T.'

_publ_section_title
;
 Heteroleptic [M(CH2C6H5)2(I)(THF)3] Complexes (M = Y or Er): Remarkably
 Stable Precursors to Yttrium and Erbium T-Shaped Carbenes
;
_journal_issue 23
_journal_name_full Organometallics
_journal_page_first 6771
_journal_paper_doi 10.1021/om9007949
_journal_volume 28
_journal_year 2009
_chemical_formula_moiety 'C26 H38 I O3 Y'
_chemical_formula_sum 'C26 H38 I O3 Y'
_chemical_formula_weight 614.37
_chemical_name_systematic
; 
 ? 
;
_space_group_IT_number 14
_symmetry_cell_setting monoclinic
_symmetry_space_group_name_Hall '-P 2yn'
_symmetry_space_group_name_H-M 'P 1 21/n 1'
_atom_sites_solution_hydrogens geom
_atom_sites_solution_primary direct
_atom_sites_solution_secondary difmap
_audit_creation_method 'enCIFer editing of SHELXL97 CIF output'
_cell_angle_alpha 90.00
_cell_angle_beta 104.035(2)
_cell_angle_gamma 90.00
_cell_formula_units_Z 4
_cell_length_a 8.4422(5)
_cell_length_b 21.3091(13)
_cell_length_c 14.9695(9)
_cell_measurement_reflns_used 7075
_cell_measurement_temperature 150(2)
_cell_measurement_theta_max 27.49
_cell_measurement_theta_min 2.37
_cell_volume 2612.6(3)
_computing_cell_refinement 'Bruker SAINT version 6.36A (Bruker, 2000)'
_computing_data_collection 'Bruker SMART version 5.625 (Bruker, 2001)'
_computing_data_reduction 'Bruker SAINT; SHELXTL (Sheldrick, 2008)'
_computing_molecular_graphics 'Bruker SHELXTL'
_computing_publication_material 'enCIFer (Allen et al.,2004); PLATON (Spek, 2003)'
_computing_structure_refinement 'SHELXL97 (Sheldrick, 2008)'
_computing_structure_solution 'Bruker SHELXTL'
_diffrn_ambient_temperature 150(2)
_diffrn_measured_fraction_theta_full 0.999
_diffrn_measured_fraction_theta_max 0.999
_diffrn_measurement_device_type 'Bruker SMART APEX CCD diffractometer'
_diffrn_measurement_method '\w rotation with narrow frames'
_diffrn_radiation_monochromator graphite
_diffrn_radiation_source 'normal-focus sealed tube'
_diffrn_radiation_type MoK\a
_diffrn_radiation_wavelength 0.71073
_diffrn_reflns_av_R_equivalents 0.019
_diffrn_reflns_av_sigmaI/netI 0.024
_diffrn_reflns_limit_h_max 10
_diffrn_reflns_limit_h_min -9
_diffrn_reflns_limit_k_max 25
_diffrn_reflns_limit_k_min -25
_diffrn_reflns_limit_l_max 17
_diffrn_reflns_limit_l_min -13
_diffrn_reflns_number 15963
_diffrn_reflns_theta_full 25.00
_diffrn_reflns_theta_max 25.00
_diffrn_reflns_theta_min 1.91
_diffrn_standards_decay_% 0
_diffrn_standards_number 0
_exptl_absorpt_coefficient_mu 3.437
_exptl_absorpt_correction_T_max 0.42
_exptl_absorpt_correction_T_min 0.24
_exptl_absorpt_correction_type multi-scan
_exptl_absorpt_process_details '(SADABS; Bruker, 2001)'
_exptl_crystal_colour Colourless
_exptl_crystal_density_diffrn 1.562
_exptl_crystal_density_method 'not measured'
_exptl_crystal_description Column
_exptl_crystal_F_000 1240
_exptl_crystal_size_max 0.81
_exptl_crystal_size_mid 0.27
_exptl_crystal_size_min 0.25
_refine_diff_density_max 0.57
_refine_diff_density_min -0.43
_refine_diff_density_rms 0.07
_refine_ls_extinction_method none
_refine_ls_goodness_of_fit_ref 1.036
_refine_ls_hydrogen_treatment constr
_refine_ls_matrix_type full
_refine_ls_number_parameters 298
_refine_ls_number_reflns 4590
_refine_ls_number_restraints 20
_refine_ls_restrained_S_all 1.037
_refine_ls_R_factor_all 0.0291
_refine_ls_R_factor_gt 0.0252
_refine_ls_shift/su_max 0.000
_refine_ls_shift/su_mean 0.000
_refine_ls_structure_factor_coef Fsqd
_refine_ls_weighting_details 'calc w=1/[\s^2^(Fo^2^)+(0.034P)^2^+2.038P] where P=(Fo^2^+2Fc^2^)/3'
_refine_ls_weighting_scheme calc
_refine_ls_wR_factor_gt 0.0631
_refine_ls_wR_factor_ref 0.0648
_reflns_number_gt 4169
_reflns_number_total 4590
_reflns_threshold_expression I>2\s(I)
_cod_data_source_file om9007949_si_002.cif
_cod_data_source_block 1
_cod_original_sg_symbol_H-M 'P 21/n'
_cod_database_code 4070409

loop_
_symmetry_equiv_pos_as_xyz
'x, y, z'
'-x+1/2, y+1/2, -z+1/2'
'-x, -y, -z'
'x-1/2, -y-1/2, z-1/2'

loop_
_atom_site_label
_atom_site_type_symbol
_atom_site_fract_x
_atom_site_fract_y
_atom_site_fract_z
_atom_site_U_iso_or_equiv
_atom_site_adp_type
_atom_site_occupancy
_atom_site_symmetry_multiplicity
_atom_site_calc_flag
_atom_site_refinement_flags
_atom_site_disorder_assembly
_atom_site_disorder_group
Y1 Y -0.13653(3) 0.046260(12) 0.223233(17) 0.02148(8) Uani 1 1 d . . .
I1 I 0.18435(2) 0.026240(9) 0.372953(13) 0.03508(8) Uani 1 1 d . A .
C1 C -0.0344(4) -0.02394(13) 0.1221(2) 0.0333(7) Uani 1 1 d . A .
H1A H -0.0830 -0.0133 0.0568 0.040 Uiso 1 1 calc R . .
H1B H 0.0859 -0.0206 0.1338 0.040 Uiso 1 1 calc R . .
C2 C -0.0820(3) -0.08781(12) 0.14271(18) 0.0267(6) Uani 1 1 d . . .
C3 C 0.0089(3) -0.12184(12) 0.21835(19) 0.0274(6) Uani 1 1 d . A .
H3 H 0.1070 -0.1042 0.2545 0.033 Uiso 1 1 calc R . .
C4 C -0.0403(3) -0.18040(13) 0.2418(2) 0.0298(6) Uani 1 1 d . . .
H4 H 0.0244 -0.2021 0.2934 0.036 Uiso 1 1 calc R A .
C5 C -0.1822(4) -0.20747(13) 0.1910(2) 0.0315(6) Uani 1 1 d . A .
H5 H -0.2164 -0.2474 0.2073 0.038 Uiso 1 1 calc R . .
C6 C -0.2737(4) -0.17520(14) 0.1158(2) 0.0343(7) Uani 1 1 d . . .
H6 H -0.3716 -0.1933 0.0801 0.041 Uiso 1 1 calc R A .
C7 C -0.2243(4) -0.11700(13) 0.09207(19) 0.0303(6) Uani 1 1 d . A .
H7 H -0.2890 -0.0961 0.0397 0.036 Uiso 1 1 calc R . .
C8 C -0.3817(4) 0.07802(13) 0.10611(19) 0.0309(6) Uani 1 1 d . A .
H8A H -0.4141 0.0440 0.0603 0.037 Uiso 1 1 calc R . .
H8B H -0.4730 0.0853 0.1358 0.037 Uiso 1 1 calc R . .
C9 C -0.3499(3) 0.13547(13) 0.05964(18) 0.0273(6) Uani 1 1 d . . .
C10 C -0.2800(4) 0.13481(14) -0.01716(19) 0.0334(7) Uani 1 1 d . A .
H10 H -0.2584 0.0957 -0.0422 0.040 Uiso 1 1 calc R . .
C11 C -0.2423(4) 0.18956(15) -0.0568(2) 0.0368(7) Uani 1 1 d . . .
H11 H -0.1941 0.1875 -0.1079 0.044 Uiso 1 1 calc R A .
C12 C -0.2739(4) 0.24760(15) -0.0229(2) 0.0359(7) Uani 1 1 d . A .
H12 H -0.2489 0.2852 -0.0507 0.043 Uiso 1 1 calc R . .
C13 C -0.3419(3) 0.24968(14) 0.0516(2) 0.0323(6) Uani 1 1 d . . .
H13 H -0.3643 0.2891 0.0755 0.039 Uiso 1 1 calc R A .
C14 C -0.3780(3) 0.19499(13) 0.09210(19) 0.0284(6) Uani 1 1 d . A .
H14 H -0.4237 0.1979 0.1440 0.034 Uiso 1 1 calc R . .
O1 O 0.0112(2) 0.13060(7) 0.18611(12) 0.0275(4) Uani 0.80 1 d PD A 1
C15 C 0.1162(3) 0.12570(11) 0.12513(19) 0.0340(7) Uani 0.80 1 d PD A 1
H15A H 0.0569 0.1078 0.0653 0.041 Uiso 0.80 1 calc PR A 1
H15B H 0.2109 0.0985 0.1518 0.041 Uiso 0.80 1 calc PR A 1
C16 C 0.1718(5) 0.19228(11) 0.1128(2) 0.0500(9) Uani 0.80 1 d PD A 1
H16A H 0.2807 0.1928 0.0990 0.060 Uiso 0.80 1 calc PR A 1
H16B H 0.0927 0.2145 0.0633 0.060 Uiso 0.80 1 calc PR A 1
C17 C 0.1774(5) 0.2206(2) 0.2066(2) 0.0394(11) Uani 0.80 1 d PD A 1
H17A H 0.1653 0.2668 0.2030 0.047 Uiso 0.80 1 calc PR A 1
H17B H 0.2804 0.2098 0.2517 0.047 Uiso 0.80 1 calc PR A 1
C18 C 0.0314(4) 0.18976(10) 0.2314(2) 0.0386(7) Uani 0.80 1 d PD A 1
H18A H 0.0517 0.1842 0.2988 0.046 Uiso 0.80 1 calc PR A 1
H18B H -0.0677 0.2158 0.2101 0.046 Uiso 0.80 1 calc PR A 1
O1A O 0.0112(2) 0.13060(7) 0.18611(12) 0.0275(4) Uani 0.20 1 d PD A 2
C15A C 0.1162(3) 0.12570(11) 0.12513(19) 0.0340(7) Uani 0.20 1 d PD A 2
H15C H 0.0569 0.1078 0.0653 0.041 Uiso 0.20 1 calc PR A 2
H15D H 0.2109 0.0985 0.1518 0.041 Uiso 0.20 1 calc PR A 2
C16A C 0.1718(5) 0.19228(11) 0.1128(2) 0.0500(9) Uani 0.20 1 d PD A 2
H16C H 0.2925 0.1943 0.1291 0.060 Uiso 0.20 1 calc PR A 2
H16D H 0.1319 0.2053 0.0477 0.060 Uiso 0.20 1 calc PR A 2
C17A C 0.104(2) 0.23586(15) 0.1748(10) 0.038(4) Uani 0.20 1 d PD A 2
H17C H 0.0195 0.2641 0.1385 0.046 Uiso 0.20 1 calc PR A 2
H17D H 0.1916 0.2613 0.2144 0.046 Uiso 0.20 1 calc PR A 2
C18A C 0.0314(4) 0.18976(10) 0.2314(2) 0.0386(7) Uani 0.20 1 d PD A 2
H18C H 0.1047 0.1854 0.2936 0.046 Uiso 0.20 1 calc PR A 2
H18D H -0.0756 0.2054 0.2380 0.046 Uiso 0.20 1 calc PR A 2
O2 O -0.2230(2) 0.10866(9) 0.34234(12) 0.0319(4) Uani 0.50 1 d PD A 1
C19 C -0.3919(2) 0.11115(17) 0.3408(2) 0.0459(8) Uani 0.50 1 d PD A 1
H19A H -0.4337 0.0684 0.3472 0.055 Uiso 0.50 1 calc PR A 1
H19B H -0.4544 0.1291 0.2817 0.055 Uiso 0.50 1 calc PR A 1
C20 C -0.4118(4) 0.1521(3) 0.4204(3) 0.0329(19) Uani 0.50 1 d PD A 1
H20A H -0.4969 0.1351 0.4490 0.039 Uiso 0.50 1 calc PR A 1
H20B H -0.4408 0.1956 0.3998 0.039 Uiso 0.50 1 calc PR A 1
C21 C -0.2445(3) 0.14949(17) 0.4870(2) 0.0486(9) Uani 0.50 1 d PD A 1
H21A H -0.2159 0.1905 0.5179 0.058 Uiso 0.50 1 calc PR A 1
H21B H -0.2411 0.1168 0.5345 0.058 Uiso 0.50 1 calc PR A 1
C22 C -0.1290(3) 0.1334(2) 0.42679(17) 0.0562(10) Uani 0.50 1 d PD A 1
H22A H -0.0701 0.1715 0.4151 0.067 Uiso 0.50 1 calc PR A 1
H22B H -0.0477 0.1021 0.4580 0.067 Uiso 0.50 1 calc PR A 1
O2A O -0.2230(2) 0.10866(9) 0.34234(12) 0.0319(4) Uani 0.50 1 d PD A 2
C19A C -0.3919(2) 0.11115(17) 0.3408(2) 0.0459(8) Uani 0.50 1 d PD A 2
H19C H -0.4448 0.0708 0.3181 0.055 Uiso 0.50 1 calc PR A 2
H19D H -0.4456 0.1449 0.2988 0.055 Uiso 0.50 1 calc PR A 2
C20A C -0.4104(6) 0.1238(5) 0.4376(3) 0.056(3) Uani 0.50 1 d PD A 2
H20C H -0.4357 0.0847 0.4671 0.067 Uiso 0.50 1 calc PR A 2
H20D H -0.4978 0.1549 0.4371 0.067 Uiso 0.50 1 calc PR A 2
C21A C -0.2445(3) 0.14949(17) 0.4870(2) 0.0486(9) Uani 0.50 1 d PD A 2
H21C H -0.2501 0.1955 0.4949 0.058 Uiso 0.50 1 calc PR A 2
H21D H -0.2069 0.1299 0.5485 0.058 Uiso 0.50 1 calc PR A 2
C22A C -0.1290(3) 0.1334(2) 0.42679(17) 0.0562(10) Uani 0.50 1 d PD A 2
H22C H -0.0701 0.1715 0.4151 0.067 Uiso 0.50 1 calc PR A 2
H22D H -0.0477 0.1021 0.4580 0.067 Uiso 0.50 1 calc PR A 2
O3 O -0.3025(2) -0.02517(8) 0.27395(13) 0.0259(4) Uani 1 1 d . A .
C23 C -0.2516(4) -0.05894(15) 0.3618(2) 0.0354(7) Uani 1 1 d . . .
H23A H -0.2094 -0.0294 0.4131 0.042 Uiso 1 1 calc R A .
H23B H -0.1655 -0.0900 0.3595 0.042 Uiso 1 1 calc R . .
C24 C -0.4040(4) -0.09108(15) 0.3736(2) 0.0398(8) Uani 1 1 d . A .
H24A H -0.4689 -0.0630 0.4037 0.048 Uiso 1 1 calc R . .
H24B H -0.3775 -0.1300 0.4104 0.048 Uiso 1 1 calc R . .
C25 C -0.4940(4) -0.10553(14) 0.2755(2) 0.0409(8) Uani 1 1 d . . .
H25A H -0.4493 -0.1435 0.2524 0.049 Uiso 1 1 calc R A .
H25B H -0.6121 -0.1116 0.2703 0.049 Uiso 1 1 calc R . .
C26 C -0.4635(4) -0.04787(13) 0.2238(2) 0.0321(6) Uani 1 1 d . A .
H26A H -0.4633 -0.0585 0.1594 0.039 Uiso 1 1 calc R . .
H26B H -0.5483 -0.0157 0.2233 0.039 Uiso 1 1 calc R . .

loop_
_atom_site_aniso_label
_atom_site_aniso_U_11
_atom_site_aniso_U_22
_atom_site_aniso_U_33
_atom_site_aniso_U_23
_atom_site_aniso_U_13
_atom_site_aniso_U_12
Y1 0.01946(14) 0.02476(14) 0.01992(14) -0.00063(10) 0.00421(10) -0.00220(10)
I1 0.02387(11) 0.04685(13) 0.03046(12) -0.00179(8) -0.00131(8) 0.00319(8)
C1 0.0412(18) 0.0295(15) 0.0314(16) 0.0017(12) 0.0132(14) 0.0026(13)
C2 0.0321(15) 0.0269(14) 0.0249(14) -0.0056(11) 0.0143(12) 0.0035(12)
C3 0.0222(14) 0.0289(14) 0.0302(15) -0.0040(12) 0.0045(11) 0.0029(11)
C4 0.0283(15) 0.0340(15) 0.0273(15) 0.0010(12) 0.0071(12) 0.0071(12)
C5 0.0372(17) 0.0249(14) 0.0343(16) 0.0000(12) 0.0124(13) -0.0002(12)
C6 0.0336(17) 0.0333(16) 0.0337(16) -0.0062(13) 0.0038(13) -0.0027(13)
C7 0.0341(16) 0.0342(15) 0.0213(14) -0.0025(12) 0.0044(12) 0.0062(12)
C8 0.0301(15) 0.0346(16) 0.0243(14) 0.0015(12) -0.0007(12) -0.0013(12)
C9 0.0205(14) 0.0353(15) 0.0209(14) -0.0007(11) -0.0049(11) 0.0017(11)
C10 0.0353(16) 0.0382(16) 0.0239(15) -0.0038(12) 0.0020(12) 0.0065(13)
C11 0.0307(16) 0.055(2) 0.0242(15) 0.0024(14) 0.0064(12) 0.0060(14)
C12 0.0318(16) 0.0430(17) 0.0292(16) 0.0082(13) 0.0002(12) -0.0047(14)
C13 0.0291(15) 0.0315(15) 0.0313(16) -0.0029(12) -0.0021(12) 0.0013(12)
C14 0.0248(14) 0.0366(16) 0.0223(14) -0.0015(12) 0.0029(11) 0.0005(12)
O1 0.0269(10) 0.0273(10) 0.0289(10) -0.0005(8) 0.0079(8) -0.0042(8)
C15 0.0331(16) 0.0338(16) 0.0397(17) -0.0035(13) 0.0176(14) -0.0042(13)
C16 0.056(2) 0.0409(18) 0.063(2) -0.0049(17) 0.0336(19) -0.0165(16)
C17 0.034(2) 0.028(2) 0.059(3) -0.005(2) 0.016(2) -0.006(2)
C18 0.0385(18) 0.0360(16) 0.0439(18) -0.0120(14) 0.0149(15) -0.0091(14)
O1A 0.0269(10) 0.0273(10) 0.0289(10) -0.0005(8) 0.0079(8) -0.0042(8)
C15A 0.0331(16) 0.0338(16) 0.0397(17) -0.0035(13) 0.0176(14) -0.0042(13)
C16A 0.056(2) 0.0409(18) 0.063(2) -0.0049(17) 0.0336(19) -0.0165(16)
C17A 0.028(10) 0.015(8) 0.075(13) 0.007(8) 0.019(9) -0.001(7)
C18A 0.0385(18) 0.0360(16) 0.0439(18) -0.0120(14) 0.0149(15) -0.0091(14)
O2 0.0277(10) 0.0386(11) 0.0297(11) -0.0113(9) 0.0079(8) -0.0043(9)
C19 0.0285(17) 0.060(2) 0.050(2) -0.0186(17) 0.0114(15) 0.0025(15)
C20 0.044(4) 0.023(3) 0.045(4) -0.002(3) 0.037(3) -0.015(3)
C21 0.057(2) 0.057(2) 0.0332(18) -0.0071(15) 0.0138(16) 0.0050(18)
C22 0.0395(19) 0.086(3) 0.042(2) -0.0369(19) 0.0081(16) -0.0099(19)
O2A 0.0277(10) 0.0386(11) 0.0297(11) -0.0113(9) 0.0079(8) -0.0043(9)
C19A 0.0285(17) 0.060(2) 0.050(2) -0.0186(17) 0.0114(15) 0.0025(15)
C20A 0.054(5) 0.076(7) 0.046(5) -0.008(4) 0.027(4) -0.023(5)
C21A 0.057(2) 0.057(2) 0.0332(18) -0.0071(15) 0.0138(16) 0.0050(18)
C22A 0.0395(19) 0.086(3) 0.042(2) -0.0369(19) 0.0081(16) -0.0099(19)
O3 0.0255(10) 0.0284(10) 0.0241(10) 0.0025(8) 0.0064(8) -0.0022(8)
C23 0.0371(17) 0.0398(17) 0.0297(16) 0.0099(13) 0.0090(13) 0.0021(14)
C24 0.0423(18) 0.0350(16) 0.049(2) 0.0114(14) 0.0253(16) 0.0052(14)
C25 0.0354(18) 0.0300(16) 0.061(2) 0.0010(15) 0.0192(15) -0.0070(13)
C26 0.0253(15) 0.0321(15) 0.0377(17) -0.0028(13) 0.0053(13) -0.0059(12)

loop_
_atom_type_symbol
_atom_type_description
_atom_type_scat_dispersion_real
_atom_type_scat_dispersion_imag
_atom_type_scat_source
C C 0.0033 0.0016 'International Tables Vol C Tables 4.2.6.8 and 6.1.1.4'
H H 0.0000 0.0000 'International Tables Vol C Tables 4.2.6.8 and 6.1.1.4'
O O 0.0106 0.0060 'International Tables Vol C Tables 4.2.6.8 and 6.1.1.4'
Y Y -2.7962 3.5667 'International Tables Vol C Tables 4.2.6.8 and 6.1.1.4'
I I -0.4742 1.8119 'International Tables Vol C Tables 4.2.6.8 and 6.1.1.4'

loop_
_geom_angle_atom_site_label_1
_geom_angle_atom_site_label_2
_geom_angle_atom_site_label_3
_geom_angle
O3 Y1 O1 170.26(6)
O3 Y1 C1 97.69(8)
O1 Y1 C1 92.00(8)
O3 Y1 C8 86.74(8)
O1 Y1 C8 91.40(8)
C1 Y1 C8 95.14(10)
O3 Y1 O2 79.00(6)
O1 Y1 O2 91.49(6)
C1 Y1 O2 172.66(9)
C8 Y1 O2 91.22(8)
O3 Y1 I1 99.47(5)
O1 Y1 I1 81.61(5)
C1 Y1 I1 89.19(8)
C8 Y1 I1 171.91(7)
O2 Y1 I1 84.94(4)
C2 C1 Y1 106.38(17)
C7 C2 C3 115.8(2)
C7 C2 C1 122.6(3)
C3 C2 C1 121.5(3)
C4 C3 C2 122.0(3)
C5 C4 C3 120.6(3)
C4 C5 C6 118.6(3)
C7 C6 C5 120.8(3)
C6 C7 C2 122.1(3)
C9 C8 Y1 110.40(18)
C14 C9 C10 115.5(3)
C14 C9 C8 121.8(3)
C10 C9 C8 122.6(3)
C11 C10 C9 121.8(3)
C10 C11 C12 120.8(3)
C13 C12 C11 118.8(3)
C12 C13 C14 120.6(3)
C13 C14 C9 122.6(3)
C18 O1 C15 110.47(18)
C18 O1 Y1 125.42(13)
C15 O1 Y1 123.32(12)
O1 C15 C16 105.57(18)
C17 C16 C15 101.5(2)
C16 C17 C18 102.0(2)
O1 C18 C17 106.1(2)
C22 O2 C19 110.00(19)
C22 O2 Y1 129.97(14)
C19 O2 Y1 118.62(14)
O2 C19 C20 108.0(2)
C19 C20 C21 103.4(2)
C22 C21 C20 104.3(2)
O2 C22 C21 108.1(2)
C26 O3 C23 109.3(2)
C26 O3 Y1 127.42(16)
C23 O3 Y1 123.09(16)
O3 C23 C24 104.8(2)
C23 C24 C25 102.7(2)
C26 C25 C24 103.0(2)
O3 C26 C25 105.0(2)

loop_
_geom_bond_atom_site_label_1
_geom_bond_atom_site_label_2
_geom_bond_distance
Y1 O3 2.3178(18)
Y1 O1 2.3303(16)
Y1 C1 2.431(3)
Y1 C8 2.461(3)
Y1 O2 2.4723(17)
Y1 I1 3.0981(3)
C1 C2 1.473(4)
C2 C7 1.401(4)
C2 C3 1.405(4)
C3 C4 1.387(4)
C4 C5 1.380(4)
C5 C6 1.384(4)
C6 C7 1.382(4)
C8 C9 1.465(4)
C9 C14 1.399(4)
C9 C10 1.414(4)
C10 C11 1.381(4)
C11 C12 1.387(4)
C12 C13 1.374(4)
C13 C14 1.381(4)
O1 C18 1.4216(7)
O1 C15 1.4220(7)
C15 C16 1.5197(7)
C16 C17 1.5187(10)
C17 C18 1.5196(10)
O2 C22 1.4212(7)
O2 C19 1.4214(7)
C19 C20 1.5190(10)
C20 C21 1.5193(10)
C21 C22 1.5188(7)
O3 C26 1.466(3)
O3 C23 1.469(3)
C23 C24 1.506(4)
C24 C25 1.513(5)
C25 C26 1.507(4)
